data_4110841
loop_
_publ_author_name
'Priscilla Lugo-Mas'
'Abhishek Dey'
'Liang Xu'
'Steven D. Davin'
'Jason Benedict'
'Werner Kaminsky'
'Keith O. Hodgson'
'Britt Hedman'
'Edward I. Solomon'
'Julie A. Kovacs'

_publ_contact_author_address
;
Department of Chemistry, BOX 351700
University of Washington
Seattle, WA 98195
USA
;
_publ_contact_author_email wernerka@u.washington.edu
_publ_contact_author_name 'Werner Kaminsky'
_publ_section_title
;
 How Does Single Oxygen Atom Addition Affect the Properties of an
 Fe-Nitrile Hydratase Analogue? The Compensatory Role of the Unmodified
 Thiolate
;
_journal_name_full 'Journal of the American Chemical Society'
_journal_page_first 11211
_journal_page_last 11221
_journal_paper_doi 10.1021/ja062706k
_journal_volume 128
_journal_year 2006
_chemical_formula_moiety 'C14 H30 Cl3 Fe N4 O S2 Zn'
_chemical_formula_sum 'C14 H30 Cl3 Fe N4 O S2 Zn'
_chemical_formula_weight 562.11
_chemical_name_common ADIT_OX_Zn
_chemical_name_systematic ADIT_OX_Zn
_space_group_IT_number 61
_symmetry_cell_setting orthorhombic
_symmetry_Int_Tables_number 61
_symmetry_space_group_name_Hall '-P 2ac 2ab'
_symmetry_space_group_name_H-M 'P b c a'
_atom_sites_solution_hydrogens geom
_atom_sites_solution_primary direct
_atom_sites_solution_secondary difmap
_audit_creation_method SHELXL-97
_cell_angle_alpha 90.00
_cell_angle_beta 90.00
_cell_angle_gamma 90.00
_cell_formula_units_Z 8
_cell_length_a 15.4610(5)
_cell_length_b 14.4680(6)
_cell_length_c 20.5360(11)
_cell_measurement_reflns_used 161
_cell_measurement_temperature 130(2)
_cell_volume 4593.7(3)
_computing_cell_refinement 'HKL Scalepack (Otwinowski & Minor 1997)'
_computing_data_collection KappaCCD
_computing_data_reduction HKL2000
_computing_molecular_graphics 'maXus, Zortep'
_computing_publication_material 'SHELXL-97 (Sheldrick, 1997)'
_computing_structure_refinement 'SHELXL-97 (Sheldrick, 1997)'
_computing_structure_solution SIR97
_diffrn_ambient_temperature 130(2)
_diffrn_measured_fraction_theta_full 0.931
_diffrn_measured_fraction_theta_max 0.871
_diffrn_measurement_device_type 'Nonius KappaCCD'
_diffrn_measurement_method '\f and \w scans'
_diffrn_radiation_monochromator graphite
_diffrn_radiation_source 'fine-focus sealed tube'
_diffrn_radiation_type MoK\a
_diffrn_radiation_wavelength 0.71073
_diffrn_reflns_av_R_equivalents 0.100
_diffrn_reflns_av_sigmaI/netI 0.1542
_diffrn_reflns_limit_h_max 20
_diffrn_reflns_limit_h_min -20
_diffrn_reflns_limit_k_max 18
_diffrn_reflns_limit_k_min -18
_diffrn_reflns_limit_l_max 26
_diffrn_reflns_limit_l_min -26
_diffrn_reflns_number 8692
_diffrn_reflns_theta_full 25.00
_diffrn_reflns_theta_max 27.49
_diffrn_reflns_theta_min 1.98
_exptl_absorpt_coefficient_mu 2.218
_exptl_absorpt_correction_T_max 0.8086
_exptl_absorpt_correction_T_min 0.6180
_exptl_absorpt_correction_type multi-scan
_exptl_absorpt_process_details HKL2000
_exptl_crystal_colour black
_exptl_crystal_density_diffrn 1.626
_exptl_crystal_description prism
_exptl_crystal_F_000 2312
_exptl_crystal_size_max 0.24
_exptl_crystal_size_mid 0.15
_exptl_crystal_size_min 0.10
_refine_diff_density_max 0.589
_refine_diff_density_min -0.641
_refine_diff_density_rms 0.128
_refine_ls_extinction_method none
_refine_ls_goodness_of_fit_ref 1.001
_refine_ls_hydrogen_treatment constr
_refine_ls_matrix_type full
_refine_ls_number_parameters 241
_refine_ls_number_reflns 4595
_refine_ls_number_restraints 0
_refine_ls_restrained_S_all 1.001
_refine_ls_R_factor_all 0.1452
_refine_ls_R_factor_gt 0.0466
_refine_ls_shift/su_max 0.001
_refine_ls_shift/su_mean 0.000
_refine_ls_structure_factor_coef Fsqd
_refine_ls_weighting_details 'calc w=1/[\s^2^(Fo^2^)+(0.0063P)^2^+0.0000P] where P=(Fo^2^+2Fc^2^)/3'
_refine_ls_weighting_scheme calc
_refine_ls_wR_factor_gt 0.0600
_refine_ls_wR_factor_ref 0.0734
_reflns_number_gt 2226
_reflns_number_total 4595
_reflns_threshold_expression >2sigma(I)
_cod_data_source_file ja062706ksi20060418_060338.cif
_cod_data_source_block shelxl
_cod_database_code 4110841

loop_
_symmetry_equiv_pos_as_xyz
'x, y, z'
'-x+1/2, -y, z+1/2'
'x+1/2, -y+1/2, -z'
'-x, y+1/2, -z+1/2'
'-x, -y, -z'
'x-1/2, y, -z-1/2'
'-x-1/2, y-1/2, z'
'x, -y-1/2, z-1/2'

loop_
_atom_site_label
_atom_site_type_symbol
_atom_site_fract_x
_atom_site_fract_y
_atom_site_fract_z
_atom_site_U_iso_or_equiv
_atom_site_adp_type
_atom_site_occupancy
_atom_site_symmetry_multiplicity
_atom_site_calc_flag
_atom_site_refinement_flags
Zn1 Zn 0.06308(4) 0.14307(3) 0.15879(3) 0.02535(16) Uani 1 1 d .
Fe1 Fe 0.34496(4) 0.05078(4) 0.11343(3) 0.01913(18) Uani 1 1 d .
Cl1 Cl -0.05454(8) 0.17624(7) 0.10106(7) 0.0344(4) Uani 1 1 d .
Cl2 Cl 0.13549(8) 0.26973(7) 0.19740(6) 0.0286(3) Uani 1 1 d .
Cl3 Cl 0.05237(9) 0.03655(8) 0.23856(7) 0.0442(4) Uani 1 1 d .
S1 S 0.22790(8) 0.12182(7) 0.07112(6) 0.0212(3) Uani 1 1 d .
S2 S 0.42847(8) 0.14849(7) 0.06460(6) 0.0237(3) Uani 1 1 d .
O1 O 0.1477(2) 0.07565(17) 0.10440(15) 0.0235(8) Uani 1 1 d .
N1 N 0.4429(2) -0.0350(2) 0.13927(18) 0.0231(10) Uani 1 1 d .
H1A H 0.4874 -0.0017 0.1576 0.028 Uiso 1 1 calc R
H1B H 0.4238 -0.0775 0.1693 0.028 Uiso 1 1 calc R
N2 N 0.3357(2) -0.0309(2) 0.03851(18) 0.0166(9) Uani 1 1 d .
N3 N 0.2683(2) -0.0249(2) 0.17279(18) 0.0197(10) Uani 1 1 d .
H3A H 0.2111 -0.0116 0.1648 0.024 Uiso 1 1 calc R
H3B H 0.2770 -0.0869 0.1655 0.024 Uiso 1 1 calc R
N4 N 0.3497(2) 0.1343(2) 0.18714(17) 0.0169(9) Uani 1 1 d .
C1 C 0.4731(3) -0.0824(3) 0.0802(2) 0.0217(13) Uani 1 1 d .
H1C H 0.5083 -0.1371 0.0920 0.026 Uiso 1 1 calc R
H1D H 0.5092 -0.0402 0.0537 0.026 Uiso 1 1 calc R
C2 C 0.3942(3) -0.1118(3) 0.0422(2) 0.0211(13) Uani 1 1 d .
H2A H 0.4110 -0.1319 -0.0021 0.025 Uiso 1 1 calc R
H2B H 0.3650 -0.1639 0.0643 0.025 Uiso 1 1 calc R
C3 C 0.2853(3) -0.0186(3) -0.0099(2) 0.0180(12) Uani 1 1 d .
C4 C 0.2276(3) 0.0671(3) -0.0112(2) 0.0212(12) Uani 1 1 d .
C5 C 0.2783(3) -0.0819(3) -0.0679(2) 0.0336(14) Uani 1 1 d .
H5A H 0.3362 -0.1026 -0.0808 0.050 Uiso 1 1 calc R
H5B H 0.2514 -0.0486 -0.1042 0.050 Uiso 1 1 calc R
H5C H 0.2428 -0.1356 -0.0566 0.050 Uiso 1 1 calc R
C6 C 0.2648(3) 0.1387(3) -0.0593(2) 0.0282(13) Uani 1 1 d .
H6A H 0.3211 0.1604 -0.0435 0.042 Uiso 1 1 calc R
H6B H 0.2250 0.1912 -0.0628 0.042 Uiso 1 1 calc R
H6C H 0.2720 0.1101 -0.1022 0.042 Uiso 1 1 calc R
C7 C 0.1340(3) 0.0443(3) -0.0282(2) 0.0285(13) Uani 1 1 d .
H7A H 0.1301 0.0273 -0.0742 0.043 Uiso 1 1 calc R
H7B H 0.0976 0.0985 -0.0199 0.043 Uiso 1 1 calc R
H7C H 0.1142 -0.0074 -0.0012 0.043 Uiso 1 1 calc R
C8 C 0.2907(3) -0.0013(3) 0.2411(2) 0.0227(13) Uani 1 1 d .
H8A H 0.3450 -0.0325 0.2540 0.027 Uiso 1 1 calc R
H8B H 0.2441 -0.0217 0.2709 0.027 Uiso 1 1 calc R
C9 C 0.3016(3) 0.1026(2) 0.2449(2) 0.0198(12) Uani 1 1 d .
H9A H 0.2442 0.1328 0.2464 0.024 Uiso 1 1 calc R
H9B H 0.3336 0.1193 0.2850 0.024 Uiso 1 1 calc R
C10 C 0.3840(3) 0.2146(3) 0.1852(2) 0.0217(13) Uani 1 1 d .
C11 C 0.4315(3) 0.2435(3) 0.1243(2) 0.0200(12) Uani 1 1 d .
C12 C 0.3774(3) 0.2819(3) 0.2405(2) 0.0250(13) Uani 1 1 d .
H12A H 0.3168 0.2882 0.2535 0.038 Uiso 1 1 calc R
H12B H 0.3998 0.3421 0.2266 0.038 Uiso 1 1 calc R
H12C H 0.4114 0.2592 0.2775 0.038 Uiso 1 1 calc R
C13 C 0.3897(3) 0.3288(3) 0.0923(2) 0.0317(14) Uani 1 1 d .
H13A H 0.3275 0.3181 0.0869 0.048 Uiso 1 1 calc R
H13B H 0.4162 0.3396 0.0496 0.048 Uiso 1 1 calc R
H13C H 0.3988 0.3830 0.1201 0.048 Uiso 1 1 calc R
C14 C 0.5274(3) 0.2631(3) 0.1409(2) 0.0317(14) Uani 1 1 d .
H14A H 0.5313 0.3191 0.1676 0.048 Uiso 1 1 calc R
H14B H 0.5602 0.2721 0.1005 0.048 Uiso 1 1 calc R
H14C H 0.5515 0.2107 0.1650 0.048 Uiso 1 1 calc R

loop_
_atom_site_aniso_label
_atom_site_aniso_U_11
_atom_site_aniso_U_22
_atom_site_aniso_U_33
_atom_site_aniso_U_23
_atom_site_aniso_U_13
_atom_site_aniso_U_12
Zn1 0.0249(4) 0.0166(3) 0.0346(4) 0.0002(3) 0.0061(3) 0.0000(3)
Fe1 0.0218(4) 0.0134(3) 0.0222(5) -0.0002(3) 0.0015(4) -0.0003(3)
Cl1 0.0278(8) 0.0275(6) 0.0478(10) -0.0055(6) -0.0020(8) -0.0021(6)
Cl2 0.0330(9) 0.0155(6) 0.0371(9) 0.0013(5) -0.0015(7) -0.0013(5)
Cl3 0.0595(11) 0.0214(7) 0.0518(11) 0.0117(6) 0.0286(9) 0.0052(6)
S1 0.0223(8) 0.0157(6) 0.0256(8) 0.0012(5) 0.0028(7) 0.0016(5)
S2 0.0275(8) 0.0174(6) 0.0261(8) -0.0004(6) 0.0070(7) -0.0027(6)
O1 0.024(2) 0.0165(16) 0.030(2) -0.0021(14) 0.0088(18) -0.0029(14)
N1 0.024(3) 0.020(2) 0.026(3) -0.0004(18) 0.001(2) -0.0005(18)
N2 0.016(2) 0.015(2) 0.019(3) -0.0016(16) 0.000(2) 0.0011(17)
N3 0.024(3) 0.0118(18) 0.023(3) -0.0038(17) 0.002(2) -0.0009(16)
N4 0.022(3) 0.012(2) 0.016(2) 0.0025(16) -0.001(2) -0.0009(18)
C1 0.023(3) 0.013(2) 0.029(4) 0.002(2) 0.002(3) 0.003(2)
C2 0.027(3) 0.017(3) 0.020(3) -0.001(2) -0.002(3) 0.003(2)
C3 0.017(3) 0.020(3) 0.017(3) 0.000(2) -0.001(3) -0.001(2)
C4 0.020(3) 0.024(3) 0.019(3) 0.000(2) -0.003(3) -0.001(2)
C5 0.039(4) 0.034(3) 0.028(4) -0.005(3) -0.009(3) 0.012(2)
C6 0.038(4) 0.025(3) 0.022(3) 0.002(2) 0.001(3) 0.000(2)
C7 0.031(3) 0.022(3) 0.032(4) 0.002(2) -0.008(3) 0.006(2)
C8 0.030(4) 0.014(3) 0.024(4) 0.002(2) 0.006(3) 0.002(2)
C9 0.022(3) 0.019(3) 0.018(3) -0.001(2) 0.000(3) 0.003(2)
C10 0.021(3) 0.019(3) 0.024(4) 0.001(2) -0.003(3) 0.006(2)
C11 0.021(3) 0.014(2) 0.025(3) -0.001(2) 0.001(3) 0.000(2)
C12 0.023(3) 0.022(3) 0.031(4) -0.002(2) -0.003(3) -0.003(2)
C13 0.040(4) 0.021(3) 0.034(4) 0.006(2) 0.006(3) 0.002(2)
C14 0.030(4) 0.029(3) 0.036(4) 0.001(2) 0.004(3) -0.007(2)

loop_
_atom_type_symbol
_atom_type_description
_atom_type_scat_dispersion_real
_atom_type_scat_dispersion_imag
_atom_type_scat_source
C C 0.0033 0.0016 'International Tables Vol C Tables 4.2.6.8 and 6.1.1.4'
H H 0.0000 0.0000 'International Tables Vol C Tables 4.2.6.8 and 6.1.1.4'
O O 0.0106 0.0060 'International Tables Vol C Tables 4.2.6.8 and 6.1.1.4'
Fe Fe 0.3463 0.8444 'International Tables Vol C Tables 4.2.6.8 and 6.1.1.4'
Zn Zn 0.2839 1.4301 'International Tables Vol C Tables 4.2.6.8 and 6.1.1.4'
S S 0.1246 0.1234 'International Tables Vol C Tables 4.2.6.8 and 6.1.1.4'
Cl Cl 0.1484 0.1585 'International Tables Vol C Tables 4.2.6.8 and 6.1.1.4'
N N 0.0061 0.0033 'International Tables Vol C Tables 4.2.6.8 and 6.1.1.4'

loop_
_geom_angle_atom_site_label_1
_geom_angle_atom_site_label_2
_geom_angle_atom_site_label_3
_geom_angle
O1 Zn1 Cl1 110.27(10)
O1 Zn1 Cl3 97.00(9)
Cl1 Zn1 Cl3 118.35(6)
O1 Zn1 Cl2 105.48(9)
Cl1 Zn1 Cl2 114.32(5)
Cl3 Zn1 Cl2 109.36(5)
N4 Fe1 N2 177.72(16)
N4 Fe1 N3 83.61(14)
N2 Fe1 N3 96.04(14)
N4 Fe1 N1 98.54(14)
N2 Fe1 N1 83.69(15)
N3 Fe1 N1 87.07(15)
N4 Fe1 S2 86.10(11)
N2 Fe1 S2 94.24(11)
N3 Fe1 S2 169.71(11)
N1 Fe1 S2 94.33(11)
N4 Fe1 S1 92.72(11)
N2 Fe1 S1 85.02(12)
N3 Fe1 S1 90.48(11)
N1 Fe1 S1 168.13(11)
S2 Fe1 S1 90.15(5)
O1 S1 C4 102.27(19)
O1 S1 Fe1 105.84(13)
C4 S1 Fe1 99.07(15)
C11 S2 Fe1 101.22(15)
S1 O1 Zn1 124.07(15)
C1 N1 Fe1 107.8(3)
C1 N1 H1A 110.1
Fe1 N1 H1A 110.1
C1 N1 H1B 110.1
Fe1 N1 H1B 110.1
H1A N1 H1B 108.5
C3 N2 C2 121.5(4)
C3 N2 Fe1 125.2(3)
C2 N2 Fe1 113.3(3)
C8 N3 Fe1 108.0(3)
C8 N3 H3A 110.1
Fe1 N3 H3A 110.1
C8 N3 H3B 110.1
Fe1 N3 H3B 110.1
H3A N3 H3B 108.4
C10 N4 C9 121.2(4)
C10 N4 Fe1 123.9(3)
C9 N4 Fe1 114.6(3)
N1 C1 C2 107.6(4)
N1 C1 H1C 110.2
C2 C1 H1C 110.2
N1 C1 H1D 110.2
C2 C1 H1D 110.2
H1C C1 H1D 108.5
N2 C2 C1 107.3(3)
N2 C2 H2A 110.3
C1 C2 H2A 110.3
N2 C2 H2B 110.3
C1 C2 H2B 110.3
H2A C2 H2B 108.5
N2 C3 C5 125.1(4)
N2 C3 C4 118.9(4)
C5 C3 C4 116.0(4)
C7 C4 C3 112.5(3)
C7 C4 C6 110.7(4)
C3 C4 C6 109.8(4)
C7 C4 S1 107.5(3)
C3 C4 S1 109.1(3)
C6 C4 S1 107.1(3)
C3 C5 H5A 109.5
C3 C5 H5B 109.5
H5A C5 H5B 109.5
C3 C5 H5C 109.5
H5A C5 H5C 109.5
H5B C5 H5C 109.5
C4 C6 H6A 109.5
C4 C6 H6B 109.5
H6A C6 H6B 109.5
C4 C6 H6C 109.5
H6A C6 H6C 109.5
H6B C6 H6C 109.5
C4 C7 H7A 109.5
C4 C7 H7B 109.5
H7A C7 H7B 109.5
C4 C7 H7C 109.5
H7A C7 H7C 109.5
H7B C7 H7C 109.5
N3 C8 C9 107.6(3)
N3 C8 H8A 110.2
C9 C8 H8A 110.2
N3 C8 H8B 110.2
C9 C8 H8B 110.2
H8A C8 H8B 108.5
N4 C9 C8 108.9(4)
N4 C9 H9A 109.9
C8 C9 H9A 109.9
N4 C9 H9B 109.9
C8 C9 H9B 109.9
H9A C9 H9B 108.3
N4 C10 C12 122.6(4)
N4 C10 C11 118.7(4)
C12 C10 C11 118.8(4)
C10 C11 C13 111.8(4)
C10 C11 C14 109.5(4)
C13 C11 C14 110.4(3)
C10 C11 S2 109.4(3)
C13 C11 S2 107.7(3)
C14 C11 S2 107.9(3)
C10 C12 H12A 109.5
C10 C12 H12B 109.5
H12A C12 H12B 109.5
C10 C12 H12C 109.5
H12A C12 H12C 109.5
H12B C12 H12C 109.5
C11 C13 H13A 109.5
C11 C13 H13B 109.5
H13A C13 H13B 109.5
C11 C13 H13C 109.5
H13A C13 H13C 109.5
H13B C13 H13C 109.5
C11 C14 H14A 109.5
C11 C14 H14B 109.5
H14A C14 H14B 109.5
C11 C14 H14C 109.5
H14A C14 H14C 109.5
H14B C14 H14C 109.5

loop_
_geom_bond_atom_site_label_1
_geom_bond_atom_site_label_2
_geom_bond_distance
Zn1 O1 1.978(3)
Zn1 Cl1 2.2234(14)
Zn1 Cl3 2.2551(13)
Zn1 Cl2 2.2891(12)
Fe1 N4 1.938(3)
Fe1 N2 1.945(4)
Fe1 N3 2.022(3)
Fe1 N1 2.029(3)
Fe1 S2 2.1613(13)
Fe1 S1 2.2553(14)
S1 O1 1.565(3)
S1 C4 1.867(5)
S2 C11 1.842(4)
N1 C1 1.470(5)
N1 H1A 0.9200
N1 H1B 0.9200
N2 C3 1.277(5)
N2 C2 1.481(5)
N3 C8 1.485(5)
N3 H3A 0.9200
N3 H3B 0.9200
N4 C10 1.279(5)
N4 C9 1.473(5)
C1 C2 1.509(6)
C1 H1C 0.9900
C1 H1D 0.9900
C2 H2A 0.9900
C2 H2B 0.9900
C3 C5 1.506(6)
C3 C4 1.528(6)
C4 C7 1.524(6)
C4 C6 1.543(6)
C5 H5A 0.9800
C5 H5B 0.9800
C5 H5C 0.9800
C6 H6A 0.9800
C6 H6B 0.9800
C6 H6C 0.9800
C7 H7A 0.9800
C7 H7B 0.9800
C7 H7C 0.9800
C8 C9 1.514(5)
C8 H8A 0.9900
C8 H8B 0.9900
C9 H9A 0.9900
C9 H9B 0.9900
C10 C12 1.499(6)
C10 C11 1.509(6)
C11 C13 1.540(5)
C11 C14 1.547(6)
C12 H12A 0.9800
C12 H12B 0.9800
C12 H12C 0.9800
C13 H13A 0.9800
C13 H13B 0.9800
C13 H13C 0.9800
C14 H14A 0.9800
C14 H14B 0.9800
C14 H14C 0.9800

loop_
_geom_torsion_atom_site_label_1
_geom_torsion_atom_site_label_2
_geom_torsion_atom_site_label_3
_geom_torsion_atom_site_label_4
_geom_torsion
N4 Fe1 S1 O1 -86.55(16)
N2 Fe1 S1 O1 93.10(16)
N3 Fe1 S1 O1 -2.92(16)
N1 Fe1 S1 O1 75.1(6)
S2 Fe1 S1 O1 -172.65(13)
N4 Fe1 S1 C4 167.85(18)
N2 Fe1 S1 C4 -12.50(18)
N3 Fe1 S1 C4 -108.52(17)
N1 Fe1 S1 C4 -30.5(6)
S2 Fe1 S1 C4 81.75(15)
N4 Fe1 S2 C11 -6.44(18)
N2 Fe1 S2 C11 171.30(19)
N3 Fe1 S2 C11 -7.3(7)
N1 Fe1 S2 C11 -104.72(19)
S1 Fe1 S2 C11 86.28(16)
C4 S1 O1 Zn1 -137.8(2)
Fe1 S1 O1 Zn1 118.91(18)
Cl1 Zn1 O1 S1 99.5(2)
Cl3 Zn1 O1 S1 -136.7(2)
Cl2 Zn1 O1 S1 -24.4(2)
N4 Fe1 N1 C1 -158.9(3)
N2 Fe1 N1 C1 21.6(3)
N3 Fe1 N1 C1 118.0(3)
S2 Fe1 N1 C1 -72.2(3)
S1 Fe1 N1 C1 39.7(7)
N3 Fe1 N2 C3 98.9(4)
N1 Fe1 N2 C3 -174.8(4)
S2 Fe1 N2 C3 -80.9(4)
S1 Fe1 N2 C3 8.9(4)
N3 Fe1 N2 C2 -81.1(3)
N1 Fe1 N2 C2 5.3(3)
S2 Fe1 N2 C2 99.2(3)
S1 Fe1 N2 C2 -171.0(3)
N4 Fe1 N3 C8 -25.1(3)
N2 Fe1 N3 C8 157.1(3)
N1 Fe1 N3 C8 73.8(3)
S2 Fe1 N3 C8 -24.3(8)
S1 Fe1 N3 C8 -117.8(3)
N3 Fe1 N4 C10 -171.9(4)
N1 Fe1 N4 C10 102.1(4)
S2 Fe1 N4 C10 8.3(4)
S1 Fe1 N4 C10 -81.7(4)
N3 Fe1 N4 C9 1.5(3)
N1 Fe1 N4 C9 -84.5(3)
S2 Fe1 N4 C9 -178.3(3)
S1 Fe1 N4 C9 91.7(3)
Fe1 N1 C1 C2 -43.4(4)
C3 N2 C2 C1 149.7(4)
Fe1 N2 C2 C1 -30.4(4)
N1 C1 C2 N2 47.9(5)
C2 N2 C3 C5 -0.2(7)
Fe1 N2 C3 C5 179.9(3)
C2 N2 C3 C4 -179.0(4)
Fe1 N2 C3 C4 1.0(6)
N2 C3 C4 C7 -132.2(5)
C5 C3 C4 C7 48.8(6)
N2 C3 C4 C6 104.0(5)
C5 C3 C4 C6 -74.9(5)
N2 C3 C4 S1 -13.0(5)
C5 C3 C4 S1 168.0(3)
O1 S1 C4 C7 29.8(3)
Fe1 S1 C4 C7 138.4(3)
O1 S1 C4 C3 -92.4(3)
Fe1 S1 C4 C3 16.1(3)
O1 S1 C4 C6 148.8(3)
Fe1 S1 C4 C6 -102.7(3)
Fe1 N3 C8 C9 42.8(4)
C10 N4 C9 C8 -164.3(4)
Fe1 N4 C9 C8 22.1(4)
N3 C8 C9 N4 -42.1(5)
C9 N4 C10 C12 -0.4(7)
Fe1 N4 C10 C12 172.5(3)
C9 N4 C10 C11 -179.2(4)
Fe1 N4 C10 C11 -6.3(6)
N4 C10 C11 C13 118.6(4)
C12 C10 C11 C13 -60.2(5)
N4 C10 C11 C14 -118.7(4)
C12 C10 C11 C14 62.5(5)
N4 C10 C11 S2 -0.6(5)
C12 C10 C11 S2 -179.4(3)
Fe1 S2 C11 C10 5.5(3)
Fe1 S2 C11 C13 -116.2(3)
Fe1 S2 C11 C14 124.6(3)
